data_2225838
loop_
_publ_author_name
'Stibrany, Robert T.'
'Potenza, Joseph A.'

_publ_section_title
;
 {Bis[5-methyl-3-(trifluoromethyl)pyrazol-1-yl]borato}{tris[5-methyl-3-(trifluoromethyl)pyrazol-1-yl]borato}cobalt(II):
 a structure containing a B---H&#x00B7;&#x00B7;&#x00B7;Co agostic
 interaction
;
_journal_coeditor_code FK2015
_journal_issue 5
_journal_name_full 'Acta Crystallographica Section E'
_journal_page_first m506
_journal_page_last m507
_journal_paper_doi 10.1107/S1600536810011773
_journal_volume 66
_journal_year 2010
_chemical_formula_iupac '[Co (C10 H10 B F6 N4) (C15 H13 B F9 N6)]'
_chemical_formula_moiety 'C25 H23 B2 Co F15 N10'
_chemical_formula_sum 'C25 H23 B2 Co F15 N10'
_chemical_formula_weight 829.08
_chemical_name_systematic
;
{Bis[5-methyl-3-(trifluoromethyl)pyrazol-1-yl]borato}{tris[5-methyl-3-
(trifluoromethyl)pyrazol-1-yl]borato}cobalt(II)
;
_space_group_IT_number 14
_symmetry_cell_setting monoclinic
_symmetry_space_group_name_Hall '-P 2yn'
_symmetry_space_group_name_H-M 'P 1 21/n 1'
_atom_sites_solution_hydrogens geom
_atom_sites_solution_primary direct
_atom_sites_solution_secondary difmap
_audit_creation_method SHELXL-97
_cell_angle_alpha 90.00
_cell_angle_beta 98.408(3)
_cell_angle_gamma 90.00
_cell_formula_units_Z 4
_cell_length_a 10.8195(16)
_cell_length_b 16.559(2)
_cell_length_c 18.687(3)
_cell_measurement_reflns_used 952
_cell_measurement_temperature 100.0(10)
_cell_measurement_theta_max 26.69
_cell_measurement_theta_min 2.64
_cell_volume 3312.0(8)
_computing_cell_refinement 'SAINT-Plus (Bruker, 2000)'
_computing_data_collection 'SMART (Bruker, 2000)'
_computing_data_reduction 'SAINT-Plus (Bruker, 2000)'
_computing_molecular_graphics 'ORTEPIII (Burnett & Johnson, 1996) and ORTEP32 (Farrugia, 1997)'
_computing_publication_material 'SHELXTL (Sheldrick, 2008) and PLATON (Spek, 2009)'
_computing_structure_refinement 'SHELXL97 (Sheldrick, 2008)'
_computing_structure_solution 'SHELXS97 (Sheldrick, 2008)'
_diffrn_ambient_temperature 100.0(10)
_diffrn_measured_fraction_theta_full 0.999
_diffrn_measured_fraction_theta_max 0.999
_diffrn_measurement_device_type 'Bruker SMART CCD area-detector diffractometer'
_diffrn_measurement_method '\f and \w scans'
_diffrn_radiation_monochromator graphite
_diffrn_radiation_source 'fine-focus sealed tube'
_diffrn_radiation_type MoK\a
_diffrn_radiation_wavelength 0.71073
_diffrn_reflns_av_R_equivalents 0.0242
_diffrn_reflns_av_sigmaI/netI 0.0196
_diffrn_reflns_limit_h_max 13
_diffrn_reflns_limit_h_min -13
_diffrn_reflns_limit_k_max 20
_diffrn_reflns_limit_k_min -21
_diffrn_reflns_limit_l_max 23
_diffrn_reflns_limit_l_min -23
_diffrn_reflns_number 33535
_diffrn_reflns_theta_full 27.11
_diffrn_reflns_theta_max 27.11
_diffrn_reflns_theta_min 2.05
_diffrn_standards_number 0
_exptl_absorpt_coefficient_mu 0.639
_exptl_absorpt_correction_T_max 1.00
_exptl_absorpt_correction_T_min 0.919
_exptl_absorpt_correction_type multi-scan
_exptl_absorpt_process_details '(SADABS; Blessing, 1995)'
_exptl_crystal_colour orange-red
_exptl_crystal_density_diffrn 1.663
_exptl_crystal_density_method 'not measured'
_exptl_crystal_description block
_exptl_crystal_F_000 1660
_exptl_crystal_size_max 0.37
_exptl_crystal_size_mid 0.30
_exptl_crystal_size_min 0.14
_refine_diff_density_max 0.694
_refine_diff_density_min -0.437
_refine_ls_extinction_method none
_refine_ls_goodness_of_fit_ref 1.000
_refine_ls_hydrogen_treatment mixed
_refine_ls_matrix_type full
_refine_ls_number_parameters 495
_refine_ls_number_reflns 7286
_refine_ls_number_restraints 0
_refine_ls_restrained_S_all 1.000
_refine_ls_R_factor_all 0.0464
_refine_ls_R_factor_gt 0.0392
_refine_ls_shift/su_max 0.002
_refine_ls_shift/su_mean 0.000
_refine_ls_structure_factor_coef Fsqd
_refine_ls_weighting_details 'calc w=1/[\s^2^(Fo^2^)+(0.0612P)^2^+2.6600P] where P=(Fo^2^+2Fc^2^)/3'
_refine_ls_weighting_scheme calc
_refine_ls_wR_factor_gt 0.1037
_refine_ls_wR_factor_ref 0.1079
_reflns_number_gt 6292
_reflns_number_total 7286
_reflns_threshold_expression I>2\s(I)
_cod_data_source_file fk2015.cif
_cod_data_source_block I
_cod_depositor_comments
;
The following automatic conversions were performed:
'_symmetry_cell_setting' value 'Monoclinic' changed to 'monoclinic'
according to '/home/saulius/struct/CIF-dictionaries/cif_core.dic'
dictionary named 'cif_core.dic' version 2.4.1 from 2010-06-29.

Automatic conversion script
Id: cif_fix_enum 1527 2010-12-29 10:47:43Z saulius 
;
_cod_original_sg_symbol_H-M 'P 21/n'
_cod_database_code 2225838
_cod_database_fobs_code 2225838

loop_
_symmetry_equiv_pos_as_xyz
'x, y, z'
'-x+1/2, y+1/2, -z+1/2'
'-x, -y, -z'
'x-1/2, -y-1/2, z-1/2'

loop_
_atom_site_type_symbol
_atom_site_label
_atom_site_fract_x
_atom_site_fract_y
_atom_site_fract_z
_atom_site_U_iso_or_equiv
_atom_site_adp_type
_atom_site_calc_flag
_atom_site_refinement_flags
_atom_site_occupancy
_atom_site_disorder_assembly
_atom_site_disorder_group
Co Co1 0.67692(2) 0.302118(14) 0.620671(13) 0.01918(8) Uani d . 1 . .
F F1 1.04898(14) 0.32294(9) 0.81839(7) 0.0442(4) Uani d . 1 . .
F F2 0.97407(14) 0.41514(8) 0.74488(7) 0.0416(3) Uani d . 1 . .
F F3 0.85041(13) 0.33420(10) 0.78867(8) 0.0435(3) Uani d . 1 . .
F F4 0.81154(15) 0.11513(9) 0.37998(8) 0.0467(4) Uani d . 1 . .
F F5 0.97767(14) 0.18564(11) 0.40862(8) 0.0523(4) Uani d . 1 . .
F F6 0.85028(15) 0.21414(10) 0.31233(7) 0.0482(4) Uani d . 1 . .
F F7 0.54586(13) 0.19079(9) 0.75728(8) 0.0438(3) Uani d . 1 . .
F F8 0.44043(15) 0.08179(9) 0.73202(10) 0.0535(4) Uani d . 1 . .
F F9 0.38739(12) 0.19101(9) 0.67404(9) 0.0455(4) Uani d . 1 . .
F F10 0.99728(15) 0.51996(12) 0.60742(11) 0.0658(5) Uani d . 1 . .
F F11 0.86413(16) 0.50824(13) 0.51206(10) 0.0670(5) Uani d . 1 . .
F F12 0.93241(13) 0.40309(9) 0.56911(9) 0.0451(4) Uani d . 1 . .
F F13 0.44364(19) 0.19865(10) 0.50002(10) 0.0662(5) Uani d . 1 . .
F F14 0.25362(17) 0.23531(14) 0.47103(13) 0.0826(7) Uani d . 1 . .
F F15 0.4003(2) 0.29983(10) 0.43341(10) 0.0603(5) Uani d . 1 . .
N N1 0.86727(15) 0.26325(9) 0.65305(8) 0.0205(3) Uani d . 1 . .
N N2 0.90879(15) 0.20741(9) 0.60846(9) 0.0220(3) Uani d . 1 . .
N N3 0.70332(16) 0.29844(10) 0.51241(9) 0.0234(3) Uani d . 1 . .
N N4 0.77009(16) 0.23567(10) 0.49095(9) 0.0248(3) Uani d . 1 . .
N N5 0.64502(15) 0.17499(10) 0.62351(9) 0.0241(3) Uani d . 1 . .
N N6 0.70838(16) 0.13117(10) 0.57879(9) 0.0253(3) Uani d . 1 . .
N N7 0.72691(15) 0.42384(10) 0.64107(9) 0.0228(3) Uani d . 1 . .
N N8 0.65158(16) 0.45466(10) 0.68672(9) 0.0265(4) Uani d . 1 . .
N N9 0.48358(16) 0.32725(11) 0.60129(10) 0.0277(4) Uani d . 1 . .
N N10 0.45355(16) 0.37470(11) 0.65569(10) 0.0306(4) Uani d . 1 . .
C C1 0.95858(19) 0.33758(13) 0.76308(11) 0.0268(4) Uani d . 1 . .
C C2 0.96620(18) 0.28046(11) 0.70255(10) 0.0218(4) Uani d . 1 . .
C C3 1.07128(18) 0.23733(12) 0.69001(11) 0.0256(4) Uani d . 1 . .
H H3 1.1527 0.2394 0.7170 0.031 Uiso calc R 1 . .
C C4 1.03149(19) 0.19085(12) 0.62981(11) 0.0266(4) Uani d . 1 . .
C C5 1.1019(2) 0.12976(16) 0.59297(14) 0.0402(6) Uani d . 1 . .
H H5A 1.0657 0.0761 0.5978 0.060 Uiso calc R 1 . .
H H5B 1.1897 0.1296 0.6153 0.060 Uiso calc R 1 . .
H H5C 1.0965 0.1435 0.5416 0.060 Uiso calc R 1 . .
C C6 0.8573(2) 0.19030(15) 0.38120(12) 0.0370(5) Uani d . 1 . .
C C7 0.7869(2) 0.24756(14) 0.42153(11) 0.0297(4) Uani d . 1 . .
C C8 0.7303(2) 0.31839(14) 0.39755(11) 0.0320(5) Uani d . 1 . .
H H8 0.7273 0.3419 0.3510 0.038 Uiso calc R 1 . .
C C9 0.67811(19) 0.34874(12) 0.45617(11) 0.0267(4) Uani d . 1 . .
C C10 0.6041(2) 0.42469(13) 0.45943(12) 0.0321(5) Uani d . 1 . .
H H10A 0.5714 0.4271 0.5056 0.048 Uiso calc R 1 . .
H H10B 0.5344 0.4252 0.4195 0.048 Uiso calc R 1 . .
H H10C 0.6580 0.4715 0.4553 0.048 Uiso calc R 1 . .
C C11 0.4863(2) 0.14675(14) 0.70263(13) 0.0349(5) Uani d . 1 . .
C C12 0.56841(19) 0.12256(13) 0.64936(12) 0.0294(4) Uani d . 1 . .
C C13 0.5808(2) 0.04605(13) 0.62153(14) 0.0385(5) Uani d . 1 . .
H H13 0.5364 -0.0013 0.6311 0.046 Uiso calc R 1 . .
C C14 0.6711(2) 0.05289(13) 0.57699(13) 0.0350(5) Uani d . 1 . .
C C15 0.7250(3) -0.01038(15) 0.53330(17) 0.0528(7) Uani d . 1 . .
H H15A 0.7172 0.0071 0.4827 0.079 Uiso calc R 1 . .
H H15B 0.6797 -0.0613 0.5362 0.079 Uiso calc R 1 . .
H H15C 0.8134 -0.0184 0.5524 0.079 Uiso calc R 1 . .
C C16 0.8966(2) 0.47835(14) 0.57809(13) 0.0349(5) Uani d . 1 . .
C C17 0.79552(19) 0.48610(12) 0.62379(12) 0.0281(4) Uani d . 1 . .
C C18 0.7643(2) 0.55635(13) 0.65694(14) 0.0392(6) Uani d . 1 . .
H H18 0.7989 0.6086 0.6530 0.047 Uiso calc R 1 . .
C C19 0.6729(2) 0.53452(14) 0.69650(13) 0.0362(5) Uani d . 1 . .
C C20 0.6035(3) 0.58409(19) 0.74419(18) 0.0596(9) Uani d . 1 . .
H H20A 0.5154 0.5876 0.7228 0.089 Uiso calc R 1 . .
H H20B 0.6395 0.6385 0.7491 0.089 Uiso calc R 1 . .
H H20C 0.6100 0.5587 0.7920 0.089 Uiso calc R 1 . .
C C21 0.3685(2) 0.26228(14) 0.49148(15) 0.0430(6) Uani d . 1 . .
C C22 0.3755(2) 0.31429(13) 0.55705(14) 0.0347(5) Uani d . 1 . .
C C23 0.2776(2) 0.35359(15) 0.58241(15) 0.0414(6) Uani d . 1 . .
H H23 0.1924 0.3542 0.5611 0.050 Uiso calc R 1 . .
C C24 0.3302(2) 0.39173(15) 0.64533(14) 0.0392(6) Uani d . 1 . .
C C25 0.2719(3) 0.44475(19) 0.69549(16) 0.0544(8) Uani d . 1 . .
H H25A 0.2817 0.4201 0.7437 0.082 Uiso calc R 1 . .
H H25B 0.1829 0.4514 0.6773 0.082 Uiso calc R 1 . .
H H25C 0.3129 0.4977 0.6985 0.082 Uiso calc R 1 . .
B B1 0.8187(2) 0.16910(14) 0.54601(12) 0.0250(4) Uani d . 1 . .
B B2 0.5641(3) 0.39322(17) 0.71633(14) 0.0342(5) Uani d . 1 . .
H H1B 0.865(2) 0.1208(14) 0.5190(12) 0.021(5) Uiso d . 1 . .
H H21B 0.537(2) 0.4097(16) 0.7632(14) 0.039(7) Uiso d . 1 . .
H H22B 0.623(2) 0.3326(16) 0.7245(13) 0.034(6) Uiso d . 1 . .

loop_
_atom_site_aniso_label
_atom_site_aniso_U_11
_atom_site_aniso_U_22
_atom_site_aniso_U_33
_atom_site_aniso_U_12
_atom_site_aniso_U_13
_atom_site_aniso_U_23
Co1 0.01869(13) 0.01639(13) 0.02269(14) 0.00083(9) 0.00378(9) 0.00099(9)
F1 0.0457(8) 0.0479(8) 0.0336(7) 0.0131(7) -0.0119(6) -0.0087(6)
F2 0.0560(9) 0.0245(6) 0.0418(8) -0.0014(6) -0.0008(6) -0.0054(5)
F3 0.0374(7) 0.0564(9) 0.0388(7) -0.0033(7) 0.0125(6) -0.0156(7)
F4 0.0610(10) 0.0411(8) 0.0383(8) 0.0064(7) 0.0084(7) -0.0108(6)
F5 0.0371(8) 0.0768(12) 0.0437(8) 0.0101(7) 0.0081(6) -0.0089(8)
F6 0.0538(9) 0.0634(10) 0.0296(7) 0.0059(8) 0.0139(6) -0.0045(6)
F7 0.0353(7) 0.0552(9) 0.0426(8) 0.0054(6) 0.0120(6) 0.0043(7)
F8 0.0480(9) 0.0410(8) 0.0773(11) 0.0004(7) 0.0284(8) 0.0288(8)
F9 0.0249(7) 0.0527(9) 0.0593(9) 0.0102(6) 0.0081(6) 0.0264(7)
F10 0.0372(8) 0.0734(12) 0.0866(13) -0.0277(8) 0.0084(8) -0.0085(10)
F11 0.0490(9) 0.0924(14) 0.0610(10) 0.0132(9) 0.0128(8) 0.0483(10)
F12 0.0412(8) 0.0387(8) 0.0615(9) 0.0026(6) 0.0275(7) 0.0110(7)
F13 0.0834(13) 0.0372(8) 0.0654(11) 0.0137(8) -0.0310(10) -0.0072(7)
F14 0.0451(10) 0.0953(16) 0.1006(16) -0.0343(10) -0.0126(10) -0.0172(13)
F15 0.0841(13) 0.0401(9) 0.0539(10) -0.0147(8) 0.0003(9) 0.0004(7)
N1 0.0219(8) 0.0167(7) 0.0234(8) 0.0002(6) 0.0045(6) 0.0006(6)
N2 0.0222(8) 0.0202(8) 0.0242(8) 0.0011(6) 0.0054(6) -0.0018(6)
N3 0.0248(8) 0.0203(8) 0.0248(8) -0.0004(6) 0.0021(6) -0.0006(6)
N4 0.0255(8) 0.0244(8) 0.0243(8) -0.0003(7) 0.0032(6) -0.0037(6)
N5 0.0205(8) 0.0211(8) 0.0304(8) -0.0010(6) 0.0027(6) 0.0038(6)
N6 0.0271(8) 0.0178(8) 0.0304(8) -0.0009(6) 0.0019(7) -0.0011(6)
N7 0.0228(8) 0.0212(8) 0.0244(8) 0.0026(6) 0.0038(6) -0.0006(6)
N8 0.0271(8) 0.0262(8) 0.0253(8) 0.0080(7) 0.0011(7) -0.0070(7)
N9 0.0216(8) 0.0248(8) 0.0369(9) -0.0010(7) 0.0047(7) 0.0060(7)
N10 0.0249(9) 0.0298(9) 0.0402(10) 0.0044(7) 0.0147(7) 0.0106(8)
C1 0.0252(10) 0.0261(10) 0.0279(10) 0.0021(8) -0.0003(8) -0.0008(8)
C2 0.0224(9) 0.0191(8) 0.0238(9) -0.0027(7) 0.0031(7) 0.0037(7)
C3 0.0198(9) 0.0264(10) 0.0307(10) -0.0013(7) 0.0037(7) 0.0025(8)
C4 0.0221(9) 0.0284(10) 0.0302(10) 0.0025(8) 0.0069(8) 0.0017(8)
C5 0.0276(11) 0.0487(14) 0.0445(13) 0.0109(10) 0.0055(10) -0.0130(11)
C6 0.0374(12) 0.0458(14) 0.0283(11) 0.0024(10) 0.0067(9) -0.0042(9)
C7 0.0298(10) 0.0347(11) 0.0242(9) -0.0041(8) 0.0028(8) -0.0039(8)
C8 0.0362(12) 0.0354(12) 0.0240(10) -0.0036(9) 0.0031(8) 0.0014(8)
C9 0.0279(10) 0.0262(10) 0.0245(9) -0.0050(8) -0.0013(8) 0.0011(8)
C10 0.0399(12) 0.0243(10) 0.0305(10) 0.0009(9) -0.0002(9) 0.0055(8)
C11 0.0245(10) 0.0343(12) 0.0464(13) 0.0023(9) 0.0069(9) 0.0194(10)
C12 0.0230(10) 0.0262(10) 0.0376(11) -0.0021(8) -0.0001(8) 0.0115(8)
C13 0.0376(12) 0.0232(10) 0.0530(14) -0.0079(9) 0.0008(11) 0.0074(10)
C14 0.0378(12) 0.0211(10) 0.0443(12) -0.0057(9) 0.0002(10) 0.0005(9)
C15 0.0657(18) 0.0217(11) 0.0725(19) -0.0089(11) 0.0149(15) -0.0126(12)
C16 0.0261(10) 0.0325(11) 0.0448(13) -0.0050(9) 0.0008(9) 0.0137(10)
C17 0.0236(9) 0.0210(9) 0.0368(11) -0.0007(7) -0.0051(8) 0.0030(8)
C18 0.0309(11) 0.0203(10) 0.0602(15) -0.0005(8) -0.0143(10) -0.0047(10)
C19 0.0305(11) 0.0283(11) 0.0445(13) 0.0090(9) -0.0122(9) -0.0152(9)
C20 0.0492(16) 0.0520(17) 0.0720(19) 0.0197(13) -0.0102(14) -0.0396(15)
C21 0.0359(12) 0.0273(11) 0.0590(15) -0.0096(9) -0.0161(11) 0.0102(11)
C22 0.0231(10) 0.0267(11) 0.0525(14) -0.0043(8) -0.0007(9) 0.0164(9)
C23 0.0195(10) 0.0385(13) 0.0656(16) 0.0001(9) 0.0042(10) 0.0263(12)
C24 0.0259(11) 0.0386(12) 0.0566(15) 0.0087(9) 0.0182(10) 0.0266(11)
C25 0.0419(14) 0.0625(18) 0.0663(18) 0.0238(13) 0.0327(13) 0.0268(15)
B1 0.0253(11) 0.0230(10) 0.0264(11) 0.0009(8) 0.0028(9) -0.0028(8)
B2 0.0352(13) 0.0410(14) 0.0286(12) 0.0114(11) 0.0118(10) 0.0064(10)

loop_
_atom_type_symbol
_atom_type_description
_atom_type_scat_dispersion_real
_atom_type_scat_dispersion_imag
_atom_type_scat_source
C C 0.0033 0.0016 'International Tables Vol C Tables 4.2.6.8 and 6.1.1.4'
H H 0.0000 0.0000 'International Tables Vol C Tables 4.2.6.8 and 6.1.1.4'
B B 0.0013 0.0007 'International Tables Vol C Tables 4.2.6.8 and 6.1.1.4'
N N 0.0061 0.0033 'International Tables Vol C Tables 4.2.6.8 and 6.1.1.4'
F F 0.0171 0.0103 'International Tables Vol C Tables 4.2.6.8 and 6.1.1.4'
Co Co 0.3494 0.9721 'International Tables Vol C Tables 4.2.6.8 and 6.1.1.4'

loop_
_geom_angle_atom_site_label_1
_geom_angle_atom_site_label_2
_geom_angle_atom_site_label_3
_geom_angle_site_symmetry_1
_geom_angle_site_symmetry_3
_geom_angle
_geom_angle_publ_flag
N3 Co1 N7 . . 97.79(6) ?
N3 Co1 N9 . . 96.44(7) ?
N7 Co1 N9 . . 93.68(7) ?
N3 Co1 N5 . . 92.34(6) ?
N7 Co1 N5 . . 167.62(6) ?
N9 Co1 N5 . . 92.23(7) ?
N3 Co1 N1 . . 90.16(6) ?
N7 Co1 N1 . . 91.45(6) ?
N9 Co1 N1 . . 171.01(6) ?
N5 Co1 N1 . . 81.38(6) ?
N3 Co1 H22B . . 165.7(7) ?
N7 Co1 H22B . . 73.2(7) ?
N9 Co1 H22B . . 73.5(7) ?
N5 Co1 H22B . . 98.1(7) ?
N1 Co1 H22B . . 101.0(7) ?
C2 N1 N2 . . 105.35(15) ?
C2 N1 Co1 . . 139.81(13) ?
N2 N1 Co1 . . 114.64(12) ?
C4 N2 N1 . . 110.66(16) ?
C4 N2 B1 . . 128.46(16) ?
N1 N2 B1 . . 120.82(15) ?
C9 N3 N4 . . 107.49(16) ?
C9 N3 Co1 . . 134.68(14) ?
N4 N3 Co1 . . 117.56(12) ?
C7 N4 N3 . . 108.89(17) ?
C7 N4 B1 . . 131.52(17) ?
N3 N4 B1 . . 119.49(16) ?
C12 N5 N6 . . 105.62(16) ?
C12 N5 Co1 . . 139.42(15) ?
N6 N5 Co1 . . 114.30(12) ?
C14 N6 N5 . . 110.41(17) ?
C14 N6 B1 . . 128.35(18) ?
N5 N6 B1 . . 120.71(16) ?
C17 N7 N8 . . 105.45(16) ?
C17 N7 Co1 . . 146.16(14) ?
N8 N7 Co1 . . 108.08(12) ?
C19 N8 N7 . . 110.21(18) ?
C19 N8 B2 . . 134.25(19) ?
N7 N8 B2 . . 115.54(16) ?
C22 N9 N10 . . 105.65(18) ?
C22 N9 Co1 . . 145.42(17) ?
N10 N9 Co1 . . 108.92(13) ?
C24 N10 N9 . . 110.6(2) ?
C24 N10 B2 . . 134.7(2) ?
N9 N10 B2 . . 114.60(16) ?
F3 C1 F1 . . 107.30(17) ?
F3 C1 F2 . . 106.26(17) ?
F1 C1 F2 . . 105.33(17) ?
F3 C1 C2 . . 113.39(17) ?
F1 C1 C2 . . 110.93(17) ?
F2 C1 C2 . . 113.11(17) ?
N1 C2 C3 . . 111.40(17) ?
N1 C2 C1 . . 122.25(17) ?
C3 C2 C1 . . 126.34(18) ?
C4 C3 C2 . . 104.99(18) ?
C4 C3 H3 . . 127.5 ?
C2 C3 H3 . . 127.5 ?
N2 C4 C3 . . 107.60(17) ?
N2 C4 C5 . . 122.97(19) ?
C3 C4 C5 . . 129.40(19) ?
C4 C5 H5A . . 109.5 ?
C4 C5 H5B . . 109.5 ?
H5A C5 H5B . . 109.5 ?
C4 C5 H5C . . 109.5 ?
H5A C5 H5C . . 109.5 ?
H5B C5 H5C . . 109.5 ?
F5 C6 F6 . . 107.6(2) ?
F5 C6 F4 . . 106.9(2) ?
F6 C6 F4 . . 106.81(19) ?
F5 C6 C7 . . 112.75(19) ?
F6 C6 C7 . . 109.7(2) ?
F4 C6 C7 . . 112.67(19) ?
N4 C7 C8 . . 108.87(19) ?
N4 C7 C6 . . 123.0(2) ?
C8 C7 C6 . . 128.2(2) ?
C7 C8 C9 . . 105.33(19) ?
C7 C8 H8 . . 127.3 ?
C9 C8 H8 . . 127.3 ?
N3 C9 C8 . . 109.43(19) ?
N3 C9 C10 . . 122.69(18) ?
C8 C9 C10 . . 127.88(19) ?
C9 C10 H10A . . 109.5 ?
C9 C10 H10B . . 109.5 ?
H10A C10 H10B . . 109.5 ?
C9 C10 H10C . . 109.5 ?
H10A C10 H10C . . 109.5 ?
H10B C10 H10C . . 109.5 ?
F8 C11 F7 . . 106.91(19) ?
F8 C11 F9 . . 106.34(17) ?
F7 C11 F9 . . 105.8(2) ?
F8 C11 C12 . . 110.7(2) ?
F7 C11 C12 . . 112.91(18) ?
F9 C11 C12 . . 113.67(19) ?
N5 C12 C13 . . 111.1(2) ?
N5 C12 C11 . . 122.0(2) ?
C13 C12 C11 . . 126.9(2) ?
C14 C13 C12 . . 105.54(19) ?
C14 C13 H13 . . 127.2 ?
C12 C13 H13 . . 127.2 ?
N6 C14 C13 . . 107.4(2) ?
N6 C14 C15 . . 122.9(2) ?
C13 C14 C15 . . 129.7(2) ?
C14 C15 H15A . . 109.5 ?
C14 C15 H15B . . 109.5 ?
H15A C15 H15B . . 109.5 ?
C14 C15 H15C . . 109.5 ?
H15A C15 H15C . . 109.5 ?
H15B C15 H15C . . 109.5 ?
F12 C16 F11 . . 106.0(2) ?
F12 C16 F10 . . 107.54(19) ?
F11 C16 F10 . . 106.13(19) ?
F12 C16 C17 . . 114.03(17) ?
F11 C16 C17 . . 112.59(19) ?
F10 C16 C17 . . 110.1(2) ?
N7 C17 C18 . . 111.1(2) ?
N7 C17 C16 . . 123.54(19) ?
C18 C17 C16 . . 125.3(2) ?
C19 C18 C17 . . 105.3(2) ?
C19 C18 H18 . . 127.4 ?
C17 C18 H18 . . 127.4 ?
N8 C19 C18 . . 107.99(19) ?
N8 C19 C20 . . 121.9(3) ?
C18 C19 C20 . . 130.1(2) ?
C19 C20 H20A . . 109.5 ?
C19 C20 H20B . . 109.5 ?
H20A C20 H20B . . 109.5 ?
C19 C20 H20C . . 109.5 ?
H20A C20 H20C . . 109.5 ?
H20B C20 H20C . . 109.5 ?
F14 C21 F13 . . 107.5(2) ?
F14 C21 F15 . . 105.4(2) ?
F13 C21 F15 . . 103.9(2) ?
F14 C21 C22 . . 111.4(2) ?
F13 C21 C22 . . 113.8(2) ?
F15 C21 C22 . . 114.20(19) ?
N9 C22 C23 . . 110.7(2) ?
N9 C22 C21 . . 122.1(2) ?
C23 C22 C21 . . 127.1(2) ?
C24 C23 C22 . . 105.4(2) ?
C24 C23 H23 . . 127.3 ?
C22 C23 H23 . . 127.3 ?
N10 C24 C23 . . 107.6(2) ?
N10 C24 C25 . . 122.2(3) ?
C23 C24 C25 . . 130.2(2) ?
C24 C25 H25A . . 109.5 ?
C24 C25 H25B . . 109.5 ?
H25A C25 H25B . . 109.5 ?
C24 C25 H25C . . 109.5 ?
H25A C25 H25C . . 109.5 ?
H25B C25 H25C . . 109.5 ?
N2 B1 N4 . . 109.02(16) ?
N2 B1 N6 . . 107.77(16) ?
N4 B1 N6 . . 110.19(16) ?
N2 B1 H1B . . 111.4(12) ?
N4 B1 H1B . . 110.1(11) ?
N6 B1 H1B . . 108.3(12) ?
N8 B2 N10 . . 108.37(17) ?
N8 B2 H21B . . 113.9(16) ?
N10 B2 H21B . . 113.7(15) ?
N8 B2 H22B . . 105.1(12) ?
N10 B2 H22B . . 105.5(12) ?
H21B B2 H22B . . 109.6(19) y
B2 H22B Co1 . . 107.0(10) y

loop_
_geom_bond_atom_site_label_1
_geom_bond_atom_site_label_2
_geom_bond_site_symmetry_2
_geom_bond_distance
_geom_bond_publ_flag
Co1 N3 . 2.0850(17) y
Co1 N7 . 2.1072(17) y
Co1 N9 . 2.1115(18) y
Co1 N5 . 2.1351(17) y
Co1 N1 . 2.1581(16) y
Co1 H22B . 2.17(2) y
F1 C1 . 1.337(2) ?
F2 C1 . 1.345(2) ?
F3 C1 . 1.329(2) ?
F4 C6 . 1.339(3) ?
F5 C6 . 1.330(3) ?
F6 C6 . 1.338(3) ?
F7 C11 . 1.341(3) ?
F8 C11 . 1.336(2) ?
F9 C11 . 1.342(2) ?
F10 C16 . 1.337(3) ?
F11 C16 . 1.328(3) ?
F12 C16 . 1.323(3) ?
F13 C21 . 1.326(3) ?
F14 C21 . 1.323(3) ?
F15 C21 . 1.339(3) ?
N1 C2 . 1.339(2) ?
N1 N2 . 1.364(2) ?
N2 C4 . 1.357(3) ?
N2 B1 . 1.543(3) ?
N3 C9 . 1.337(3) ?
N3 N4 . 1.359(2) ?
N4 C7 . 1.350(3) ?
N4 B1 . 1.547(3) ?
N5 C12 . 1.338(3) ?
N5 N6 . 1.365(2) ?
N6 C14 . 1.357(3) ?
N6 B1 . 1.551(3) ?
N7 C17 . 1.337(3) ?
N7 N8 . 1.362(2) ?
N8 C19 . 1.350(3) ?
N8 B2 . 1.546(3) ?
N9 C22 . 1.347(3) ?
N9 N10 . 1.361(3) ?
N10 C24 . 1.350(3) ?
N10 B2 . 1.554(3) ?
C1 C2 . 1.486(3) ?
C2 C3 . 1.391(3) ?
C3 C4 . 1.379(3) ?
C3 H3 . 0.9500 ?
C4 C5 . 1.493(3) ?
C5 H5A . 0.9800 ?
C5 H5B . 0.9800 ?
C5 H5C . 0.9800 ?
C6 C7 . 1.489(3) ?
C7 C8 . 1.368(3) ?
C8 C9 . 1.397(3) ?
C8 H8 . 0.9500 ?
C9 C10 . 1.497(3) ?
C10 H10A . 0.9800 ?
C10 H10B . 0.9800 ?
C10 H10C . 0.9800 ?
C11 C12 . 1.483(3) ?
C12 C13 . 1.384(3) ?
C13 C14 . 1.377(3) ?
C13 H13 . 0.9500 ?
C14 C15 . 1.498(3) ?
C15 H15A . 0.9800 ?
C15 H15B . 0.9800 ?
C15 H15C . 0.9800 ?
C16 C17 . 1.488(3) ?
C17 C18 . 1.383(3) ?
C18 C19 . 1.367(4) ?
C18 H18 . 0.9500 ?
C19 C20 . 1.493(3) ?
C20 H20A . 0.9800 ?
C20 H20B . 0.9800 ?
C20 H20C . 0.9800 ?
C21 C22 . 1.490(4) ?
C22 C23 . 1.384(3) ?
C23 C24 . 1.382(4) ?
C23 H23 . 0.9500 ?
C24 C25 . 1.490(4) ?
C25 H25A . 0.9800 ?
C25 H25B . 0.9800 ?
C25 H25C . 0.9800 ?
B1 H1B . 1.10(2) y
B2 H21B . 1.00(3) y
B2 H22B . 1.18(3) y

loop_
_geom_hbond_atom_site_label_D
_geom_hbond_atom_site_label_H
_geom_hbond_atom_site_label_A
_geom_hbond_site_symmetry_A
_geom_hbond_distance_DH
_geom_hbond_distance_HA
_geom_hbond_distance_DA
_geom_hbond_angle_DHA
_geom_hbond_publ_flag
C5 H5B F9 1_655 0.98 2.48 3.391(3) 155 yes
C10 H10C F11 . 0.98 2.40 3.160(3) 134 yes
C25 H25B F10 1_455 0.98 2.50 3.414(4) 155 yes

loop_
_geom_torsion_atom_site_label_1
_geom_torsion_atom_site_label_2
_geom_torsion_atom_site_label_3
_geom_torsion_atom_site_label_4
_geom_torsion_site_symmetry_1
_geom_torsion_site_symmetry_2
_geom_torsion_site_symmetry_3
_geom_torsion_site_symmetry_4
_geom_torsion
_geom_torsion_publ_flag
N3 Co1 N1 C2 . . . . 136.1(2) ?
N7 Co1 N1 C2 . . . . 38.3(2) ?
N5 Co1 N1 C2 . . . . -131.5(2) ?
H22B Co1 N1 C2 . . . . -34.9(7) ?
N3 Co1 N1 N2 . . . . -37.84(12) ?
N7 Co1 N1 N2 . . . . -135.64(12) ?
N5 Co1 N1 N2 . . . . 54.51(12) ?
H22B Co1 N1 N2 . . . . 151.2(7) ?
C2 N1 N2 C4 . . . . -0.4(2) ?
Co1 N1 N2 C4 . . . . 175.57(12) ?
C2 N1 N2 B1 . . . . 176.91(16) ?
Co1 N1 N2 B1 . . . . -7.1(2) ?
N7 Co1 N3 C9 . . . . -41.0(2) ?
N9 Co1 N3 C9 . . . . 53.6(2) ?
N5 Co1 N3 C9 . . . . 146.09(19) ?
N1 Co1 N3 C9 . . . . -132.53(19) ?
H22B Co1 N3 C9 . . . . 9(3) ?
N7 Co1 N3 N4 . . . . 132.08(13) ?
N9 Co1 N3 N4 . . . . -133.29(13) ?
N5 Co1 N3 N4 . . . . -40.79(14) ?
N1 Co1 N3 N4 . . . . 40.59(14) ?
H22B Co1 N3 N4 . . . . -178(3) ?
C9 N3 N4 C7 . . . . 0.4(2) ?
Co1 N3 N4 C7 . . . . -174.44(13) ?
C9 N3 N4 B1 . . . . 177.10(17) ?
Co1 N3 N4 B1 . . . . 2.2(2) ?
N3 Co1 N5 C12 . . . . -137.6(2) ?
N7 Co1 N5 C12 . . . . 77.4(4) ?
N9 Co1 N5 C12 . . . . -41.1(2) ?
N1 Co1 N5 C12 . . . . 132.6(2) ?
H22B Co1 N5 C12 . . . . 32.6(7) ?
N3 Co1 N5 N6 . . . . 31.20(13) ?
N7 Co1 N5 N6 . . . . -113.8(3) ?
N9 Co1 N5 N6 . . . . 127.74(13) ?
N1 Co1 N5 N6 . . . . -58.61(13) ?
H22B Co1 N5 N6 . . . . -158.6(7) ?
C12 N5 N6 C14 . . . . 0.2(2) ?
Co1 N5 N6 C14 . . . . -172.32(14) ?
C12 N5 N6 B1 . . . . -172.15(17) ?
Co1 N5 N6 B1 . . . . 15.4(2) ?
N3 Co1 N7 C17 . . . . -28.7(2) ?
N9 Co1 N7 C17 . . . . -125.7(2) ?
N5 Co1 N7 C17 . . . . 116.0(3) ?
N1 Co1 N7 C17 . . . . 61.7(2) ?
H22B Co1 N7 C17 . . . . 162.7(7) ?
N3 Co1 N7 N8 . . . . 143.38(12) ?
N9 Co1 N7 N8 . . . . 46.36(12) ?
N5 Co1 N7 N8 . . . . -72.0(3) ?
N1 Co1 N7 N8 . . . . -126.26(12) ?
H22B Co1 N7 N8 . . . . -25.2(7) ?
C17 N7 N8 C19 . . . . 0.6(2) ?
Co1 N7 N8 C19 . . . . -174.78(13) ?
C17 N7 N8 B2 . . . . -178.54(17) ?
Co1 N7 N8 B2 . . . . 6.0(2) ?
N3 Co1 N9 C22 . . . . 34.9(3) ?
N7 Co1 N9 C22 . . . . 133.2(3) ?
N5 Co1 N9 C22 . . . . -57.7(3) ?
H22B Co1 N9 C22 . . . . -155.5(8) ?
N3 Co1 N9 N10 . . . . -146.81(12) ?
N7 Co1 N9 N10 . . . . -48.53(13) ?
N5 Co1 N9 N10 . . . . 120.58(13) ?
H22B Co1 N9 N10 . . . . 22.8(7) ?
C22 N9 N10 C24 . . . . -0.7(2) ?
Co1 N9 N10 C24 . . . . -179.68(13) ?
C22 N9 N10 B2 . . . . 176.42(17) ?
Co1 N9 N10 B2 . . . . -2.6(2) ?
N2 N1 C2 C3 . . . . 0.8(2) ?
Co1 N1 C2 C3 . . . . -173.55(14) ?
N2 N1 C2 C1 . . . . -177.99(17) ?
Co1 N1 C2 C1 . . . . 7.7(3) ?
F3 C1 C2 N1 . . . . 35.8(3) ?
F1 C1 C2 N1 . . . . 156.65(18) ?
F2 C1 C2 N1 . . . . -85.3(2) ?
F3 C1 C2 C3 . . . . -142.7(2) ?
F1 C1 C2 C3 . . . . -21.9(3) ?
F2 C1 C2 C3 . . . . 96.2(2) ?
N1 C2 C3 C4 . . . . -0.8(2) ?
C1 C2 C3 C4 . . . . 177.86(19) ?
N1 N2 C4 C3 . . . . -0.1(2) ?
B1 N2 C4 C3 . . . . -177.15(18) ?
N1 N2 C4 C5 . . . . 177.78(19) ?
B1 N2 C4 C5 . . . . 0.7(3) ?
C2 C3 C4 N2 . . . . 0.6(2) ?
C2 C3 C4 C5 . . . . -177.2(2) ?
N3 N4 C7 C8 . . . . -0.2(2) ?
B1 N4 C7 C8 . . . . -176.3(2) ?
N3 N4 C7 C6 . . . . 179.51(19) ?
B1 N4 C7 C6 . . . . 3.4(3) ?
F5 C6 C7 N4 . . . . -65.0(3) ?
F6 C6 C7 N4 . . . . 175.1(2) ?
F4 C6 C7 N4 . . . . 56.2(3) ?
F5 C6 C7 C8 . . . . 114.7(3) ?
F6 C6 C7 C8 . . . . -5.3(3) ?
F4 C6 C7 C8 . . . . -124.1(2) ?
N4 C7 C8 C9 . . . . -0.1(2) ?
C6 C7 C8 C9 . . . . -179.8(2) ?
N4 N3 C9 C8 . . . . -0.5(2) ?
Co1 N3 C9 C8 . . . . 173.09(15) ?
N4 N3 C9 C10 . . . . 179.22(18) ?
Co1 N3 C9 C10 . . . . -7.2(3) ?
C7 C8 C9 N3 . . . . 0.4(2) ?
C7 C8 C9 C10 . . . . -179.3(2) ?
N6 N5 C12 C13 . . . . -0.5(2) ?
Co1 N5 C12 C13 . . . . 168.92(17) ?
N6 N5 C12 C11 . . . . 177.70(18) ?
Co1 N5 C12 C11 . . . . -12.9(3) ?
F8 C11 C12 N5 . . . . -166.19(19) ?
F7 C11 C12 N5 . . . . -46.4(3) ?
F9 C11 C12 N5 . . . . 74.2(3) ?
F8 C11 C12 C13 . . . . 11.7(3) ?
F7 C11 C12 C13 . . . . 131.5(2) ?
F9 C11 C12 C13 . . . . -107.9(3) ?
N5 C12 C13 C14 . . . . 0.7(3) ?
C11 C12 C13 C14 . . . . -177.4(2) ?
N5 N6 C14 C13 . . . . 0.2(2) ?
B1 N6 C14 C13 . . . . 171.8(2) ?
N5 N6 C14 C15 . . . . -179.2(2) ?
B1 N6 C14 C15 . . . . -7.6(4) ?
C12 C13 C14 N6 . . . . -0.5(3) ?
C12 C13 C14 C15 . . . . 178.9(3) ?
N8 N7 C17 C18 . . . . -0.7(2) ?
Co1 N7 C17 C18 . . . . 171.47(18) ?
N8 N7 C17 C16 . . . . 176.13(18) ?
Co1 N7 C17 C16 . . . . -11.7(4) ?
F12 C16 C17 N7 . . . . -14.3(3) ?
F11 C16 C17 N7 . . . . 106.5(2) ?
F10 C16 C17 N7 . . . . -135.3(2) ?
F12 C16 C17 C18 . . . . 162.0(2) ?
F11 C16 C17 C18 . . . . -77.1(3) ?
F10 C16 C17 C18 . . . . 41.1(3) ?
N7 C17 C18 C19 . . . . 0.5(3) ?
C16 C17 C18 C19 . . . . -176.3(2) ?
N7 N8 C19 C18 . . . . -0.3(2) ?
B2 N8 C19 C18 . . . . 178.6(2) ?
N7 N8 C19 C20 . . . . -179.9(2) ?
B2 N8 C19 C20 . . . . -0.9(4) ?
C17 C18 C19 N8 . . . . -0.1(2) ?
C17 C18 C19 C20 . . . . 179.4(2) ?
N10 N9 C22 C23 . . . . 0.6(2) ?
Co1 N9 C22 C23 . . . . 178.91(19) ?
N10 N9 C22 C21 . . . . -178.06(19) ?
Co1 N9 C22 C21 . . . . 0.3(4) ?
F14 C21 C22 N9 . . . . 158.1(2) ?
F13 C21 C22 N9 . . . . 36.4(3) ?
F15 C21 C22 N9 . . . . -82.7(3) ?
F14 C21 C22 C23 . . . . -20.3(3) ?
F13 C21 C22 C23 . . . . -142.0(2) ?
F15 C21 C22 C23 . . . . 98.9(3) ?
N9 C22 C23 C24 . . . . -0.3(2) ?
C21 C22 C23 C24 . . . . 178.3(2) ?
N9 N10 C24 C23 . . . . 0.5(2) ?
B2 N10 C24 C23 . . . . -175.8(2) ?
N9 N10 C24 C25 . . . . -178.1(2) ?
B2 N10 C24 C25 . . . . 5.6(4) ?
C22 C23 C24 N10 . . . . -0.2(2) ?
C22 C23 C24 C25 . . . . 178.3(2) ?
C4 N2 B1 N4 . . . . -119.1(2) ?
N1 N2 B1 N4 . . . . 64.2(2) ?
C4 N2 B1 N6 . . . . 121.4(2) ?
N1 N2 B1 N6 . . . . -55.4(2) ?
C7 N4 B1 N2 . . . . 114.3(2) ?
N3 N4 B1 N2 . . . . -61.4(2) ?
C7 N4 B1 N6 . . . . -127.6(2) ?
N3 N4 B1 N6 . . . . 56.6(2) ?
C14 N6 B1 N2 . . . . -120.1(2) ?
N5 N6 B1 N2 . . . . 50.7(2) ?
C14 N6 B1 N4 . . . . 121.0(2) ?
N5 N6 B1 N4 . . . . -68.2(2) ?
C19 N8 B2 N10 . . . . 104.5(3) ?
N7 N8 B2 N10 . . . . -76.6(2) ?
C24 N10 B2 N8 . . . . -110.2(2) ?
N9 N10 B2 N8 . . . . 73.6(2) ?
